data_9000130
loop_
_publ_author_name
'Papike, J. J.'
'Zoltai, T.'

_publ_section_title
;
 The crystal structure of a marialite scapolite
;
_journal_name_full 'American Mineralogist'
_journal_page_first 641
_journal_page_last 655
_journal_volume 50
_journal_year 1965
_chemical_formula_sum 'Al3.68 Ca0.76 Cl0.95 K0.08 Na3.16 O24 Si8.4'
_chemical_name_mineral Marialite
_space_group_IT_number 87
_symmetry_space_group_name_Hall '-I 4'
_symmetry_space_group_name_H-M 'I 4/m'
_cell_angle_alpha 90
_cell_angle_beta 90
_cell_angle_gamma 90
_cell_length_a 12.060
_cell_length_b 12.060
_cell_length_c 7.572
_cell_formula_units_Z 2
_cell_volume 1101.299
_database_code_amcsd 0000134
_exptl_crystal_density_diffrn 2.591
_cod_original_formula_sum '(Na3.16 Ca.76 K.08) Si8.4 Al3.68 O24 Cl.95'
_cod_database_code 9000130

loop_
_space_group_symop_operation_xyz
x,y,z
1/2+x,1/2+y,1/2+z
y,-x,-z
1/2+y,1/2-x,1/2-z
-y,x,z
1/2-y,1/2+x,1/2+z
x,y,-z
1/2+x,1/2+y,1/2-z
-x,-y,z
1/2-x,1/2-y,1/2+z
-y,x,-z
1/2-y,1/2+x,1/2-z
y,-x,z
1/2+y,1/2-x,1/2+z
-x,-y,-z
1/2-x,1/2-y,1/2-z

loop_
_atom_site_label
_atom_site_fract_x
_atom_site_fract_y
_atom_site_fract_z
_atom_site_occupancy
_atom_site_U_iso_or_equiv
Na 0.13400 0.21130 0.00000 0.79000 0.03356
Ca 0.13400 0.21130 0.00000 0.19000 0.03356
K 0.13400 0.21130 0.00000 0.02000 0.03356
Si1 0.33880 0.41040 0.00000 1.00000 0.01039
Si2 0.33740 0.08510 0.20600 0.55000 0.00963
Al2 0.33740 0.08510 0.20600 0.46000 0.00963
O1 0.45870 0.34830 0.00000 1.00000 0.02026
O2 0.30660 0.12060 0.00000 1.00000 0.02710
O3 0.05170 0.35000 0.21480 1.00000 0.01963
O4 0.22930 0.12890 0.32810 1.00000 0.01735
Cl 0.00000 0.00000 0.00000 0.95000 ?

loop_
_cod_related_entry_id
_cod_related_entry_database
_cod_related_entry_code
1 AMCSD 0000134
